data_1560704
loop_
_publ_author_name
'Chear, Nelson Jeng-Yeou'
'Le\'on, Francisco'
'Sharma, Abhisheak'
'Kanumuri, Siva Rama Raju'
'Zwolinski, Grant'
'Abboud, Khalil A.'
'Singh, Darshan'
'Restrepo, Luis F.'
'Patel, Avi'
'Hiranita, Takato'
'Ramanathan, Surash'
'Hampson, Aidan J.'
'McMahon, Lance R.'
'McCurdy, Christopher R.'

_publ_section_title
;
 Exploring the Chemistry of Alkaloids from Malaysian Mitragyna speciosa
 (Kratom) and the Role of Oxindoles on Human Opioid Receptors
;
_journal_name_full 'Journal of Natural Products'
_journal_paper_doi 10.1021/acs.jnatprod.0c01055
_journal_year 2021
_chemical_absolute_configuration ad
_chemical_formula_sum 'C23 H30 N2 O5'
_chemical_formula_weight 414.49
_space_group_crystal_system monoclinic
_space_group_IT_number 5
_space_group_name_Hall 'C 2y'
_space_group_name_H-M_alt 'C 1 2 1'
_atom_sites_solution_hydrogens mixed
_atom_sites_solution_primary direct
_atom_sites_solution_secondary difmap
_audit_creation_method SHELXL-2014/7
_audit_update_record
;
2018-07-09 # Formatted by publCIF

;
_cell_angle_alpha 90
_cell_angle_beta 113.5990(10)
_cell_angle_gamma 90
_cell_formula_units_Z 4
_cell_length_a 19.5794(7)
_cell_length_b 9.9646(4)
_cell_length_c 12.8190(4)
_cell_measurement_reflns_used 9953
_cell_measurement_temperature 100(2)
_cell_measurement_theta_max 67.75
_cell_measurement_theta_min 3.76
_cell_volume 2291.84(14)
_computing_cell_refinement 'Bruker APEX3 (Bruker, 2014)'
_computing_data_collection 'Bruker APEX3 (Bruker, 2014)'
_computing_data_reduction 'Bruker Apex3 SAINT (Bruker, 2014)'
_computing_molecular_graphics 'XP in SHELXTL-plus, Bruker 2014'
_computing_publication_material 'SHELXL2014/7, Sheldrick, G. M. 2014'
_computing_structure_refinement 'SHELXL2014/7, Sheldrick G. M. 2014'
_computing_structure_solution 'SHELXL2014/7, Sheldrick G. M. 2014'
_diffrn_ambient_temperature 100(2)
_diffrn_measured_fraction_theta_full 0.972
_diffrn_measured_fraction_theta_max 0.972
_diffrn_measurement_device_type 'Bruker APEX-II DUO'
_diffrn_measurement_method 'phi and omega scans'
_diffrn_radiation_type CuK\a
_diffrn_radiation_wavelength 1.54178
_diffrn_reflns_av_R_equivalents 0.0350
_diffrn_reflns_av_unetI/netI 0.0320
_diffrn_reflns_Laue_measured_fraction_full 0.972
_diffrn_reflns_Laue_measured_fraction_max 0.972
_diffrn_reflns_limit_h_max 22
_diffrn_reflns_limit_h_min -22
_diffrn_reflns_limit_k_max 10
_diffrn_reflns_limit_k_min -11
_diffrn_reflns_limit_l_max 15
_diffrn_reflns_limit_l_min -14
_diffrn_reflns_number 12697
_diffrn_reflns_point_group_measured_fraction_full 0.831
_diffrn_reflns_point_group_measured_fraction_max 0.831
_diffrn_reflns_theta_full 64.969
_diffrn_reflns_theta_max 64.969
_diffrn_reflns_theta_min 3.763
_diffrn_source 'I\mS microsource'
_exptl_absorpt_coefficient_mu 0.690
_exptl_absorpt_correction_T_max 0.9739
_exptl_absorpt_correction_T_min 0.8793
_exptl_absorpt_correction_type multi-scan
_exptl_absorpt_process_details 'Sheldrick, G. M., sadabs (2014). Acta Cryst. C71, 3&#x0096;8.'
_exptl_crystal_colour colourless
_exptl_crystal_density_diffrn 1.201
_exptl_crystal_description needle
_exptl_crystal_F_000 888
_exptl_crystal_size_max 0.600
_exptl_crystal_size_mid 0.190
_exptl_crystal_size_min 0.100
_refine_diff_density_max 0.442
_refine_diff_density_min -0.207
_refine_diff_density_rms 0.054
_refine_ls_abs_structure_details
; 
 Flack x determined using 1161 quotients [(I+)-(I-)]/[(I+)+(I-)] 
 (Parsons, Flack and Wagner, Acta Cryst. B69 (2013) 249-259). 
;
_refine_ls_abs_structure_Flack 0.01(9)
_refine_ls_extinction_method none
_refine_ls_goodness_of_fit_ref 1.031
_refine_ls_hydrogen_treatment mixed
_refine_ls_matrix_type full
_refine_ls_number_parameters 279
_refine_ls_number_reflns 3220
_refine_ls_number_restraints 1
_refine_ls_restrained_S_all 1.031
_refine_ls_R_factor_all 0.0461
_refine_ls_R_factor_gt 0.0451
_refine_ls_shift/su_max 0.001
_refine_ls_shift/su_mean 0.000
_refine_ls_structure_factor_coef Fsqd
_refine_ls_weighting_details 'w=1/[\s^2^(Fo^2^)+(0.0839P)^2^+1.9199P] where P=(Fo^2^+2Fc^2^)/3'
_refine_ls_weighting_scheme calc
_refine_ls_wR_factor_gt 0.1252
_refine_ls_wR_factor_ref 0.1265
_reflns_Friedel_coverage 0.607
_reflns_Friedel_fraction_full 0.671
_reflns_Friedel_fraction_max 0.671
_reflns_number_gt 3137
_reflns_number_total 3220
_reflns_threshold_expression 'I > 2\s(I)'
_cod_data_source_file np0c01055_si_002.cif
_cod_data_source_block jfl1
_cod_original_sg_symbol_H-M 'C 2'
_cod_database_code 1560704
_shelx_shelxl_version_number 2014/7
_shelx_space_group_comment
; 
The symmetry employed for this shelxl refinement is uniquely defined 
by the following loop, which should always be used as a source of 
symmetry information in preference to the above space-group names. 
They are only intended as comments. 
;
_shelx_estimated_absorpt_t_min 0.682
_shelx_estimated_absorpt_t_max 0.934

loop_
_space_group_symop_operation_xyz
'x, y, z'
'-x, y, -z'
'x+1/2, y+1/2, z'
'-x+1/2, y+1/2, -z'

loop_
_atom_site_label
_atom_site_type_symbol
_atom_site_fract_x
_atom_site_fract_y
_atom_site_fract_z
_atom_site_U_iso_or_equiv
_atom_site_adp_type
_atom_site_occupancy
_atom_site_site_symmetry_order
_atom_site_calc_flag
_atom_site_refinement_flags_posn
_atom_site_refinement_flags_adp
_atom_site_refinement_flags_occupancy
_atom_site_disorder_assembly
_atom_site_disorder_group
O1 O 0.49205(13) 0.4901(3) 0.6636(2) 0.0392(6) Uani 1 1 d . . . . .
O2 O 0.86119(15) 0.3662(3) 0.7592(2) 0.0458(7) Uani 1 1 d . . . . .
O3 O 0.7467(2) 0.6699(4) 0.4560(2) 0.0586(9) Uani 1 1 d . . . . .
O4 O 0.84646(17) 0.5477(3) 0.4735(3) 0.0506(8) Uani 1 1 d . . . . .
O5 O 0.75817(12) 0.4904(3) 1.02493(18) 0.0293(5) Uani 1 1 d . . . . .
N1 N 0.69328(14) 0.2966(3) 0.9492(2) 0.0243(6) Uani 1 1 d . . . . .
H1 H 0.720(2) 0.248(4) 0.997(4) 0.029(11) Uiso 1 1 d . . . . .
N2 N 0.69187(14) 0.6974(3) 0.8224(2) 0.0249(6) Uani 1 1 d . . . . .
C1 C 0.4238(2) 0.4847(5) 0.5641(3) 0.0483(11) Uani 1 1 d . . . . .
H1A H 0.4104 0.5751 0.5325 0.072 Uiso 1 1 calc R U . . .
H1B H 0.3841 0.4492 0.5845 0.072 Uiso 1 1 calc R U . . .
H1C H 0.4302 0.4260 0.5073 0.072 Uiso 1 1 calc R U . . .
C2 C 0.52165(17) 0.3704(4) 0.7153(3) 0.0280(7) Uani 1 1 d . . . . .
C3 C 0.59054(16) 0.3783(4) 0.8046(2) 0.0240(7) Uani 1 1 d . . . . .
C4 C 0.64083(16) 0.4974(4) 0.8550(3) 0.0226(7) Uani 1 1 d . . . . .
C5 C 0.66948(17) 0.5651(3) 0.7720(2) 0.0240(7) Uani 1 1 d . . . . .
H5A H 0.6261 0.5769 0.6974 0.029 Uiso 1 1 calc R U . . .
C6 C 0.73121(18) 0.4962(4) 0.7493(3) 0.0278(7) Uani 1 1 d . . . . .
H6A H 0.7144 0.4071 0.7144 0.033 Uiso 1 1 calc R U . . .
H6B H 0.7756 0.4839 0.8213 0.033 Uiso 1 1 calc R U . . .
C7 C 0.75025(19) 0.5866(4) 0.6677(3) 0.0301(8) Uani 1 1 d . . . . .
H7A H 0.7017 0.6019 0.6015 0.036 Uiso 1 1 calc R U . . .
C8 C 0.80071(19) 0.5281(4) 0.6174(3) 0.0325(8) Uani 1 1 d . . . . .
C9 C 0.7934(2) 0.5901(4) 0.5065(3) 0.0369(9) Uani 1 1 d . . . . .
C10 C 0.8428(3) 0.6103(6) 0.3701(4) 0.0623(14) Uani 1 1 d . . . . .
H10A H 0.8753 0.5620 0.3413 0.093 Uiso 1 1 calc R U . . .
H10B H 0.8594 0.7038 0.3857 0.093 Uiso 1 1 calc R U . . .
H10C H 0.7914 0.6078 0.3130 0.093 Uiso 1 1 calc R U . . .
C11 C 0.48623(18) 0.2469(4) 0.6857(3) 0.0362(9) Uani 1 1 d . . . . .
H11A H 0.4392 0.2399 0.6232 0.043 Uiso 1 1 calc R U . . .
C12 C 0.5204(2) 0.1332(4) 0.7485(3) 0.0391(9) Uani 1 1 d . . . . .
H12A H 0.4953 0.0495 0.7289 0.047 Uiso 1 1 calc R U . . .
C13 C 0.5898(2) 0.1384(4) 0.8385(3) 0.0368(9) Uani 1 1 d . . . . .
H13A H 0.6126 0.0605 0.8808 0.044 Uiso 1 1 calc R U . . .
C14 C 0.62404(16) 0.2625(4) 0.8636(3) 0.0249(7) Uani 1 1 d . . . . .
C15 C 0.70539(16) 0.4307(4) 0.9537(2) 0.0230(7) Uani 1 1 d . . . . .
C16 C 0.60847(18) 0.6178(4) 0.8976(3) 0.0287(7) Uani 1 1 d . . . . .
H16A H 0.5539 0.6085 0.8728 0.034 Uiso 1 1 calc R U . . .
H16B H 0.6317 0.6236 0.9818 0.034 Uiso 1 1 calc R U . . .
C17 C 0.62715(17) 0.7412(4) 0.8443(3) 0.0312(8) Uani 1 1 d . . . . .
H17A H 0.5850 0.7664 0.7727 0.037 Uiso 1 1 calc R U . . .
H17B H 0.6400 0.8184 0.8973 0.037 Uiso 1 1 calc R U . . .
C18 C 0.71192(18) 0.7868(4) 0.7483(3) 0.0298(8) Uani 1 1 d . . . . .
H18A H 0.7279 0.8747 0.7863 0.036 Uiso 1 1 calc R U . . .
H18B H 0.6677 0.8019 0.6766 0.036 Uiso 1 1 calc R U . . .
C19 C 0.77486(18) 0.7270(4) 0.7210(3) 0.0298(8) Uani 1 1 d . . . . .
H19A H 0.7805 0.7851 0.6613 0.036 Uiso 1 1 calc R U . . .
C20 C 0.8478(2) 0.4281(5) 0.6591(3) 0.0402(9) Uani 1 1 d . . . . .
H20A H 0.8742 0.3972 0.6157 0.048 Uiso 1 1 calc R U . . .
C21 C 0.9042(3) 0.2456(6) 0.7797(5) 0.0688(16) Uani 1 1 d . . . . .
H21A H 0.9190 0.2180 0.8591 0.103 Uiso 1 1 calc R U . . .
H21B H 0.9489 0.2617 0.7648 0.103 Uiso 1 1 calc R U . . .
H21C H 0.8743 0.1746 0.7291 0.103 Uiso 1 1 calc R U . . .
C22 C 0.85059(19) 0.7259(4) 0.8236(3) 0.0321(8) Uani 1 1 d . . . . .
H22A H 0.8442 0.6852 0.8896 0.038 Uiso 1 1 calc R U . . .
H22B H 0.8858 0.6691 0.8054 0.038 Uiso 1 1 calc R U . . .
C23 C 0.8840(2) 0.8655(5) 0.8565(3) 0.0412(9) Uani 1 1 d . . . . .
H23A H 0.9308 0.8593 0.9243 0.062 Uiso 1 1 calc R U . . .
H23B H 0.8489 0.9231 0.8727 0.062 Uiso 1 1 calc R U . . .
H23C H 0.8939 0.9038 0.7935 0.062 Uiso 1 1 calc R U . . .

loop_
_atom_site_aniso_label
_atom_site_aniso_U_11
_atom_site_aniso_U_22
_atom_site_aniso_U_33
_atom_site_aniso_U_23
_atom_site_aniso_U_13
_atom_site_aniso_U_12
O1 0.0249(12) 0.0408(17) 0.0384(14) 0.0092(12) -0.0014(10) 0.0031(11)
O2 0.0436(15) 0.0476(18) 0.0534(16) 0.0076(14) 0.0270(12) 0.0138(13)
O3 0.074(2) 0.064(3) 0.0419(16) 0.0117(15) 0.0272(16) 0.0109(18)
O4 0.0639(19) 0.048(2) 0.0549(17) -0.0068(14) 0.0396(15) -0.0126(15)
O5 0.0214(11) 0.0307(14) 0.0288(12) 0.0002(10) 0.0028(9) -0.0030(10)
N1 0.0162(13) 0.0230(18) 0.0284(14) 0.0056(12) 0.0035(11) 0.0015(11)
N2 0.0231(13) 0.0177(15) 0.0292(14) 0.0021(11) 0.0056(10) 0.0013(10)
C1 0.0288(19) 0.064(3) 0.037(2) 0.0122(19) -0.0025(15) 0.0035(19)
C2 0.0197(15) 0.029(2) 0.0307(16) 0.0031(15) 0.0054(12) 0.0012(14)
C3 0.0192(15) 0.0262(19) 0.0272(15) -0.0012(13) 0.0099(12) -0.0011(13)
C4 0.0170(14) 0.0226(19) 0.0278(15) -0.0001(13) 0.0086(12) -0.0021(13)
C5 0.0232(16) 0.022(2) 0.0222(15) 0.0027(12) 0.0039(12) -0.0009(13)
C6 0.0292(16) 0.0217(19) 0.0339(17) -0.0001(14) 0.0142(13) -0.0054(14)
C7 0.0341(18) 0.029(2) 0.0275(16) -0.0008(14) 0.0123(14) -0.0068(15)
C8 0.0325(18) 0.034(2) 0.0323(18) -0.0059(15) 0.0145(14) -0.0089(16)
C9 0.042(2) 0.030(2) 0.044(2) -0.0110(17) 0.0228(17) -0.0121(17)
C10 0.097(4) 0.051(3) 0.057(3) -0.006(2) 0.050(3) -0.017(3)
C11 0.0196(15) 0.045(3) 0.0365(19) -0.0052(16) 0.0031(14) -0.0025(16)
C12 0.0272(17) 0.035(2) 0.051(2) -0.0067(17) 0.0116(16) -0.0065(16)
C13 0.0267(17) 0.028(2) 0.052(2) 0.0006(16) 0.0119(16) -0.0005(15)
C14 0.0174(14) 0.026(2) 0.0304(16) -0.0006(13) 0.0092(12) -0.0008(13)
C15 0.0168(14) 0.027(2) 0.0243(15) 0.0005(13) 0.0074(12) 0.0010(13)
C16 0.0234(15) 0.025(2) 0.0376(18) -0.0020(14) 0.0118(14) 0.0036(14)
C17 0.0208(15) 0.028(2) 0.0398(19) 0.0010(14) 0.0072(13) 0.0039(14)
C18 0.0275(16) 0.024(2) 0.0313(17) 0.0053(14) 0.0052(13) -0.0034(14)
C19 0.0349(17) 0.026(2) 0.0266(16) -0.0013(14) 0.0106(14) -0.0097(15)
C20 0.0350(19) 0.054(3) 0.039(2) -0.0052(18) 0.0234(16) -0.0099(19)
C21 0.063(3) 0.069(4) 0.084(4) 0.024(3) 0.039(3) 0.038(3)
C22 0.0287(16) 0.033(2) 0.0341(18) -0.0062(15) 0.0124(14) -0.0035(15)
C23 0.0332(19) 0.045(3) 0.049(2) -0.0179(19) 0.0202(16) -0.0158(18)

loop_
_atom_type_symbol
_atom_type_description
_atom_type_scat_dispersion_real
_atom_type_scat_dispersion_imag
_atom_type_scat_source
C C 0.0181 0.0091 'International Tables Vol C Tables 4.2.6.8 and 6.1.1.4'
H H 0.0000 0.0000 'International Tables Vol C Tables 4.2.6.8 and 6.1.1.4'
N N 0.0311 0.0180 'International Tables Vol C Tables 4.2.6.8 and 6.1.1.4'
O O 0.0492 0.0322 'International Tables Vol C Tables 4.2.6.8 and 6.1.1.4'

loop_
_geom_angle_atom_site_label_1
_geom_angle_atom_site_label_2
_geom_angle_atom_site_label_3
_geom_angle
_geom_angle_site_symmetry_1
_geom_angle_site_symmetry_3
_geom_angle_publ_flag
C2 O1 C1 117.4(3) . . ?
C20 O2 C21 115.7(4) . . ?
C9 O4 C10 113.3(4) . . ?
C15 N1 C14 111.7(3) . . ?
C5 N2 C18 111.9(3) . . ?
C5 N2 C17 103.0(3) . . ?
C18 N2 C17 114.7(3) . . ?
O1 C2 C3 115.7(3) . . ?
O1 C2 C11 124.7(3) . . ?
C3 C2 C11 119.6(3) . . ?
C2 C3 C14 119.7(3) . . ?
C2 C3 C4 130.8(3) . . ?
C14 C3 C4 109.5(3) . . ?
C3 C4 C15 101.1(3) . . ?
C3 C4 C5 113.8(3) . . ?
C15 C4 C5 110.5(2) . . ?
C3 C4 C16 117.9(3) . . ?
C15 C4 C16 111.1(3) . . ?
C5 C4 C16 102.5(3) . . ?
N2 C5 C6 111.9(3) . . ?
N2 C5 C4 102.6(2) . . ?
C6 C5 C4 118.2(3) . . ?
C5 C6 C7 107.2(3) . . ?
C8 C7 C6 116.5(3) . . ?
C8 C7 C19 113.6(3) . . ?
C6 C7 C19 110.3(3) . . ?
C20 C8 C7 126.5(3) . . ?
C20 C8 C9 118.8(3) . . ?
C7 C8 C9 114.7(3) . . ?
O3 C9 O4 124.3(4) . . ?
O3 C9 C8 123.5(3) . . ?
O4 C9 C8 112.2(4) . . ?
C2 C11 C12 119.3(3) . . ?
C13 C12 C11 122.2(4) . . ?
C14 C13 C12 116.7(4) . . ?
C13 C14 C3 122.4(3) . . ?
C13 C14 N1 128.8(3) . . ?
C3 C14 N1 108.8(3) . . ?
O5 C15 N1 126.3(3) . . ?
O5 C15 C4 125.1(3) . . ?
N1 C15 C4 108.6(3) . . ?
C17 C16 C4 105.1(3) . . ?
N2 C17 C16 103.1(3) . . ?
N2 C18 C19 111.1(3) . . ?
C18 C19 C22 113.3(3) . . ?
C18 C19 C7 108.4(3) . . ?
C22 C19 C7 113.2(3) . . ?
C8 C20 O2 124.7(3) . . ?
C23 C22 C19 113.0(3) . . ?

loop_
_geom_bond_atom_site_label_1
_geom_bond_atom_site_label_2
_geom_bond_distance
_geom_bond_site_symmetry_2
_geom_bond_publ_flag
O1 C2 1.375(5) . ?
O1 C1 1.432(4) . ?
O2 C20 1.351(5) . ?
O2 C21 1.430(5) . ?
O3 C9 1.189(5) . ?
O4 C9 1.337(5) . ?
O4 C10 1.441(6) . ?
O5 C15 1.225(4) . ?
N1 C15 1.355(5) . ?
N1 C14 1.402(4) . ?
N2 C5 1.456(4) . ?
N2 C18 1.466(4) . ?
N2 C17 1.470(4) . ?
C2 C3 1.378(4) . ?
C2 C11 1.389(5) . ?
C3 C14 1.392(5) . ?
C3 C4 1.512(5) . ?
C4 C15 1.536(4) . ?
C4 C5 1.542(4) . ?
C4 C16 1.555(5) . ?
C5 C6 1.516(5) . ?
C6 C7 1.535(5) . ?
C7 C8 1.498(5) . ?
C7 C19 1.547(5) . ?
C8 C20 1.317(6) . ?
C8 C9 1.503(5) . ?
C11 C12 1.395(6) . ?
C12 C13 1.388(5) . ?
C13 C14 1.381(5) . ?
C16 C17 1.520(5) . ?
C18 C19 1.530(5) . ?
C19 C22 1.539(4) . ?
C22 C23 1.523(5) . ?

loop_
_publcif_info_cif.paper_type
?
